data_1510211
loop_
_publ_author_name
'Ahmed, S.'

_publ_section_title
;
 Phase transformations in Au-Cd alloy (75 at% Cd)
;
_journal_name_full 'Metal Science Journal'
_journal_page_first 497
_journal_page_last 498
_journal_paper_doi 10.1179/msc.1982.16.10.497
_journal_volume 16
_journal_year 1982
_chemical_formula_sum 'Au0.5 Cd1.5'
_space_group_IT_number 139
_symmetry_space_group_name_Hall '-I 4 2'
_symmetry_space_group_name_H-M 'I 4/m m m'
_cell_angle_alpha 90
_cell_angle_beta 90
_cell_angle_gamma 90
_cell_formula_units_Z 1
_cell_length_a 3.3478
_cell_length_b 3.3478
_cell_length_c 2.8729
_cell_volume 32.199
_citation_journal_id_ASTM MESJA7
_cod_data_source_file gold_27.cif
_cod_data_source_block Au0.5Cd1.5
_cod_original_cell_volume 32.19879
_cod_database_code 1510211

loop_
_symmetry_equiv_pos_as_xyz
x,y,z
-y,x,z
-x,-y,z
y,-x,z
x,-y,-z
y,x,-z
-x,y,-z
-y,-x,-z
-x,-y,-z
y,-x,-z
x,y,-z
-y,x,-z
-x,y,z
-y,-x,z
x,-y,z
y,x,z
x+1/2,y+1/2,z+1/2
-y+1/2,x+1/2,z+1/2
-x+1/2,-y+1/2,z+1/2
y+1/2,-x+1/2,z+1/2
x+1/2,-y+1/2,-z+1/2
y+1/2,x+1/2,-z+1/2
-x+1/2,y+1/2,-z+1/2
-y+1/2,-x+1/2,-z+1/2
-x+1/2,-y+1/2,-z+1/2
y+1/2,-x+1/2,-z+1/2
x+1/2,y+1/2,-z+1/2
-y+1/2,x+1/2,-z+1/2
-x+1/2,y+1/2,z+1/2
-y+1/2,-x+1/2,z+1/2
x+1/2,-y+1/2,z+1/2
y+1/2,x+1/2,z+1/2

loop_
_atom_site_label
_atom_site_type_symbol
_atom_site_fract_x
_atom_site_fract_y
_atom_site_fract_z
_atom_site_occupancy
_atom_site_U_iso_or_equiv
Cd1 Cd 0 0 0 0.75 0.0
Au1 Au 0 0 0 0.25 0.0
